data_7708729
loop_
_publ_author_name
'P\"ocheim, Alexander'
'Albers, Lena'
'M\"uller, Thomas'
'Baumgartner, Judith'
'Marschner, Christoph'

_publ_section_title
;
 Silole Allylic Anions Instead of Silanides
;
_journal_name_full 'Dalton Transactions'
_journal_paper_doi 10.1039/D1DT02363B
_journal_year 2021
_chemical_formula_moiety 'C12 H24 K O6, C46 H88 K O6 Si9'
_chemical_formula_sum 'C58 H112 K2 O12 Si9'
_chemical_formula_weight 1332.48
_space_group_crystal_system triclinic
_space_group_IT_number 2
_space_group_name_Hall '-P 1'
_space_group_name_H-M_alt 'P -1'
_atom_sites_solution_hydrogens geom
_atom_sites_solution_primary dual
_audit_creation_date 2021-10-24
_audit_creation_method
;
Olex2 1.5
(compiled 2021.10.07 svn.r9718050b for OlexSys, GUI svn.r6410)
;
_audit_update_record
;
2021-10-25 deposited with the CCDC.	2021-11-05 downloaded from the CCDC.
;
_cell_angle_alpha 88.349(6)
_cell_angle_beta 84.449(6)
_cell_angle_gamma 61.697(5)
_cell_formula_units_Z 2
_cell_length_a 11.090(4)
_cell_length_b 11.339(5)
_cell_length_c 34.641(14)
_cell_measurement_reflns_used 987
_cell_measurement_temperature 100(2)
_cell_measurement_theta_max 26.18
_cell_measurement_theta_min 3.15
_cell_volume 3817(3)
_computing_cell_refinement 'SAINT v6.45A (Bruker, 2003)'
_computing_data_reduction 'SAINT v6.45A (Bruker, 2003)'
_computing_molecular_graphics 'Olex2 1.5 (Dolomanov et al., 2009)'
_computing_publication_material 'Olex2 1.5 (Dolomanov et al., 2009)'
_computing_structure_refinement 'SHELXL 2018/3 (Sheldrick, 2015)'
_computing_structure_solution 'SHELXS-97 (Sheldrick, 1990)'
_diffrn_ambient_temperature 100.00
_diffrn_measured_fraction_theta_full 0.984
_diffrn_measured_fraction_theta_max 0.984
_diffrn_measurement_device_type 'CCD area detector'
_diffrn_measurement_method 'phi and omega scans'
_diffrn_radiation_monochromator graphite
_diffrn_radiation_type MoK\a
_diffrn_radiation_wavelength 0.71073
_diffrn_reflns_av_R_equivalents 0.0479
_diffrn_reflns_av_unetI/netI 0.0724
_diffrn_reflns_Laue_measured_fraction_full 0.984
_diffrn_reflns_Laue_measured_fraction_max 0.984
_diffrn_reflns_limit_h_max 13
_diffrn_reflns_limit_h_min -13
_diffrn_reflns_limit_k_max 13
_diffrn_reflns_limit_k_min -13
_diffrn_reflns_limit_l_max 41
_diffrn_reflns_limit_l_min -41
_diffrn_reflns_number 26562
_diffrn_reflns_point_group_measured_fraction_full 0.984
_diffrn_reflns_point_group_measured_fraction_max 0.984
_diffrn_reflns_theta_full 24.999
_diffrn_reflns_theta_max 24.999
_diffrn_reflns_theta_min 1.181
_diffrn_source_current 40.0
_diffrn_source_power 2.0
_diffrn_source_voltage 50.0
_exptl_absorpt_coefficient_mu 0.315
_exptl_absorpt_correction_T_min 0.568359
_exptl_absorpt_correction_type none
_exptl_absorpt_process_details
;
SADABS v.2.10 (Bruker,2003) was used for absorption correction.
R(int) was 0.0908 before and 0.0458 after correction.
The Ratio of minimum to maximum transmission is 0.5684.
The \l/2 correction factor is 0.0015.
;
_exptl_crystal_colour violet
_exptl_crystal_density_diffrn 1.160
_exptl_crystal_density_method 'not measured'
_exptl_crystal_description blocks
_exptl_crystal_F_000 1440
_exptl_crystal_size_max 0.32
_exptl_crystal_size_mid 0.30
_exptl_crystal_size_min 0.14
_refine_diff_density_max 1.015
_refine_diff_density_min -0.645
_refine_diff_density_rms 0.139
_refine_ls_extinction_method none
_refine_ls_goodness_of_fit_ref 1.274
_refine_ls_hydrogen_treatment constr
_refine_ls_matrix_type full
_refine_ls_number_parameters 911
_refine_ls_number_reflns 13238
_refine_ls_number_restraints 75
_refine_ls_restrained_S_all 1.270
_refine_ls_R_factor_all 0.1520
_refine_ls_R_factor_gt 0.1444
_refine_ls_shift/su_max 0.002
_refine_ls_shift/su_mean 0.000
_refine_ls_structure_factor_coef Fsqd
_refine_ls_weighting_details 'w=1/[\s^2^(Fo^2^)+(0.0477P)^2^+53.3778P] where P=(Fo^2^+2Fc^2^)/3'
_refine_ls_weighting_scheme calc
_refine_ls_wR_factor_gt 0.3073
_refine_ls_wR_factor_ref 0.3114
_reflns_Friedel_coverage 0.000
_reflns_number_gt 12365
_reflns_number_total 13238
_reflns_threshold_expression 'I > 2\s(I)'
_cod_data_source_file d1dt02363b2.cif
_cod_data_source_block sad1_K2[3a]_1281j
_cod_original_cell_volume 3816(3)
_cod_database_code 7708729
_shelx_shelxl_version_number 2018/3
_shelx_space_group_comment
;
The symmetry employed for this shelxl refinement is uniquely defined
by the following loop, which should always be used as a source of
symmetry information in preference to the above space-group names.
They are only intended as comments.
;
_olex2_refinement_description
;
1. Fixed Uiso
 At 1.2 times of:
  All C(H) groups, All C(H,H) groups
 At 1.5 times of:
  All C(H,H,H) groups
2. Restrained distances
 O12-C48 = O11-C47 = O16-C58 = O15-C57 = O16-C68 = O17-C67
 1.44 with sigma of 0.001
 C48-C47 = C58-C57 = C68-C67
 1.5 with sigma of 0.001
3. Uiso/Uaniso restraints and constraints
Uanis(C50) \\sim Ueq, Uanis(C64) \\sim Ueq, Uanis(C65) \\sim Ueq, Uanis(C69)
\\sim Ueq, Uanis(C62) \\sim Ueq, Uanis(C59) \\sim Ueq, Uanis(C67) \\sim Ueq,
Uanis(C68) \\sim Ueq, Uanis(C63) \\sim Ueq, Uanis(C54) \\sim Ueq, Uanis(O18)
\\sim Ueq: with sigma of 0.001 and sigma for terminal atoms of 0.001
4. Others
 Sof(O13)=Sof(O14)=Sof(O15)=Sof(O16)=Sof(O17)=Sof(O18)=Sof(C62)=Sof(H62A)=
 Sof(H62B)=Sof(C58)=Sof(H58A)=Sof(H58B)=Sof(C59)=Sof(H59A)=Sof(H59B)=Sof(C57)=
 Sof(H57A)=Sof(H57B)=Sof(C60)=Sof(H60A)=Sof(H60B)=Sof(C61)=Sof(H61A)=Sof(H61B)=
 Sof(C65)=Sof(H65A)=Sof(H65B)=Sof(C63)=Sof(H63A)=Sof(H63B)=Sof(C66)=Sof(H66A)=
 Sof(H66B)=Sof(C68)=Sof(H68A)=Sof(H68B)=Sof(C67)=Sof(H67A)=Sof(H67B)=Sof(C64)=
 Sof(H64A)=Sof(H64B)=1-FVAR(1)
 Sof(O7)=Sof(O8)=Sof(O9)=Sof(O10)=Sof(O11)=Sof(O12)=Sof(C48)=Sof(H48A)=
 Sof(H48B)=Sof(C47)=Sof(H47A)=Sof(H47B)=Sof(C50)=Sof(H50A)=Sof(H50B)=Sof(C52)=
 Sof(H52A)=Sof(H52B)=Sof(C51)=Sof(H51A)=Sof(H51B)=Sof(C54)=Sof(H54A)=Sof(H54B)=
 Sof(C53)=Sof(H53A)=Sof(H53B)=Sof(C55)=Sof(H55A)=Sof(H55B)=Sof(C56)=Sof(H56A)=
 Sof(H56B)=Sof(C49)=Sof(H49A)=Sof(H49B)=Sof(C70)=Sof(H70A)=Sof(H70B)=Sof(C69)=
 Sof(H69A)=Sof(H69B)=FVAR(1)
5.a Secondary CH2 refined with riding coordinates:
 C48(H48A,H48B), C47(H47A,H47B), C50(H50A,H50B), C52(H52A,H52B), C51(H51A,
 H51B), C54(H54A,H54B), C53(H53A,H53B), C55(H55A,H55B), C56(H56A,H56B),
 C49(H49A,H49B), C70(H70A,H70B), C69(H69A,H69B), C62(H62A,H62B), C58(H58A,H58B),
  C59(H59A,H59B), C57(H57A,H57B), C60(H60A,H60B), C61(H61A,H61B), C65(H65A,
 H65B), C63(H63A,H63B), C66(H66A,H66B), C68(H68A,H68B), C67(H67A,H67B),
 C64(H64A,H64B), C34(H34A,H34B), C35(H35A,H35B), C36(H36A,H36B), C37(H37A,H37B),
  C38(H38A,H38B), C39(H39A,H39B), C40(H40A,H40B), C41(H41A,H41B), C42(H42A,
 H42B), C43(H43A,H43B), C44(H44A,H44B), C45(H45A,H45B)
5.b Aromatic/amide H refined with riding coordinates:
 C1(H1), C2(H2), C4(H4), C5(H5), C6(H6), C8(H8), C9(H9), C10(H10), C11(H11),
 C12(H12)
5.c Idealised Me refined as rotating group:
 C17(H17A,H17B,H17C), C18(H18A,H18B,H18C), C19(H19A,H19B,H19C), C20(H20A,H20B,
 H20C), C21(H21A,H21B,H21C), C22(H22A,H22B,H22C), C23(H23A,H23B,H23C), C24(H24A,
 H24B,H24C), C25(H25A,H25B,H25C), C26(H26A,H26B,H26C), C27(H27A,H27B,H27C),
 C28(H28A,H28B,H28C), C29(H29A,H29B,H29C), C30(H30A,H30B,H30C), C31(H31A,H31B,
 H31C), C32(H32A,H32B,H32C), C33(H33A,H33B,H33C), C46(H46A,H46B,H46C)
;
_olex2_submission_special_instructions 'No special instructions were received'

loop_
_space_group_symop_operation_xyz
'x, y, z'
'-x, -y, -z'

loop_
_atom_site_label
_atom_site_type_symbol
_atom_site_fract_x
_atom_site_fract_y
_atom_site_fract_z
_atom_site_U_iso_or_equiv
_atom_site_adp_type
_atom_site_occupancy
_atom_site_site_symmetry_order
_atom_site_calc_flag
_atom_site_refinement_flags_posn
_atom_site_refinement_flags_adp
_atom_site_refinement_flags_occupancy
_atom_site_disorder_assembly
_atom_site_disorder_group
O7 O 0.5250(18) 1.1149(15) 0.9490(5) 0.050(5) Uani 0.533(10) 1 d . . P A 1
O8 O 0.4594(12) 1.0903(13) 0.8724(4) 0.038(4) Uani 0.533(10) 1 d . . P A 1
O9 O 0.5844(15) 1.1745(12) 0.8113(5) 0.037(4) Uani 0.533(10) 1 d . . P A 1
O10 O 0.8213(18) 1.2015(14) 0.8201(6) 0.037(4) Uani 0.533(10) 1 d . . P A 1
O11 O 0.8738(16) 1.2215(14) 0.8971(4) 0.035(4) Uani 0.533(10) 1 d D . P A 1
O12 O 0.6284(14) 1.3013(14) 0.9424(5) 0.048(4) Uani 0.533(10) 1 d D . P A 1
C48 C 0.7633(16) 1.281(2) 0.9487(7) 0.16(3) Uani 0.533(10) 1 d D . P A 1
H48A H 0.830908 1.184953 0.948125 0.187 Uiso 0.533(10) 1 calc R U P A 1
H48B H 0.762136 1.321638 0.973792 0.187 Uiso 0.533(10) 1 calc R U P A 1
C47 C 0.796(2) 1.3522(14) 0.9153(6) 0.063(9) Uani 0.533(10) 1 d D . P A 1
H47A H 0.714740 1.414412 0.901835 0.076 Uiso 0.533(10) 1 calc R U P A 1
H47B H 0.851446 1.395004 0.921367 0.076 Uiso 0.533(10) 1 calc R U P A 1
C50 C 0.370(3) 1.125(3) 0.9074(8) 0.048(7) Uani 0.533(10) 1 d . U P A 1
H50A H 0.325255 1.223167 0.911549 0.057 Uiso 0.533(10) 1 calc R U P A 1
H50B H 0.296078 1.100900 0.904180 0.057 Uiso 0.533(10) 1 calc R U P A 1
C52 C 0.559(2) 1.2808(17) 0.9763(5) 0.034(5) Uani 0.533(10) 1 d . . P A 1
H52A H 0.512886 1.363192 0.992754 0.041 Uiso 0.533(10) 1 calc R U P A 1
H52B H 0.624544 1.207212 0.991542 0.041 Uiso 0.533(10) 1 calc R U P A 1
C51 C 0.455(3) 1.246(3) 0.9640(7) 0.051(6) Uani 0.533(10) 1 d . . P A 1
H51A H 0.389157 1.252236 0.986378 0.061 Uiso 0.533(10) 1 calc R U P A 1
H51B H 0.402335 1.308434 0.943936 0.061 Uiso 0.533(10) 1 calc R U P A 1
C54 C 0.8941(19) 1.2677(19) 0.8291(5) 0.030(4) Uani 0.533(10) 1 d . U P A 1
H54A H 0.830840 1.364521 0.833599 0.036 Uiso 0.533(10) 1 calc R U P A 1
H54B H 0.964104 1.256977 0.807490 0.036 Uiso 0.533(10) 1 calc R U P A 1
C53 C 0.962(2) 1.2055(19) 0.8652(6) 0.040(5) Uani 0.533(10) 1 d . . P A 1
H53A H 1.022358 1.108461 0.860083 0.048 Uiso 0.533(10) 1 calc R U P A 1
H53B H 1.021421 1.244911 0.870887 0.048 Uiso 0.533(10) 1 calc R U P A 1
C55 C 0.757(4) 1.239(2) 0.7870(6) 0.056(8) Uani 0.533(10) 1 d . . P A 1
H55A H 0.825732 1.224312 0.764673 0.067 Uiso 0.533(10) 1 calc R U P A 1
H55B H 0.689824 1.335225 0.788709 0.067 Uiso 0.533(10) 1 calc R U P A 1
C56 C 0.683(3) 1.158(3) 0.7803(6) 0.038(5) Uani 0.533(10) 1 d . . P A 1
H56A H 0.637003 1.187581 0.756096 0.046 Uiso 0.533(10) 1 calc R U P A 1
H56B H 0.750987 1.062208 0.777124 0.046 Uiso 0.533(10) 1 calc R U P A 1
C49 C 0.433(2) 1.064(2) 0.9393(9) 0.044(7) Uani 0.533(10) 1 d . . P A 1
H49A H 0.485523 0.966275 0.934489 0.053 Uiso 0.533(10) 1 calc R U P A 1
H49B H 0.362458 1.081222 0.961435 0.053 Uiso 0.533(10) 1 calc R U P A 1
C70 C 0.401(2) 1.141(2) 0.8364(7) 0.039(6) Uani 0.533(10) 1 d . . P A 1
H70A H 0.328466 1.234774 0.842120 0.047 Uiso 0.533(10) 1 calc R U P A 1
H70B H 0.352683 1.090533 0.830548 0.047 Uiso 0.533(10) 1 calc R U P A 1
C69 C 0.478(3) 1.146(4) 0.7995(9) 0.059(9) Uani 0.533(10) 1 d . U P A 1
H69A H 0.518837 1.058808 0.785344 0.071 Uiso 0.533(10) 1 calc R U P A 1
H69B H 0.416409 1.217055 0.782770 0.071 Uiso 0.533(10) 1 calc R U P A 1
O13 O 0.4551(16) 1.1597(16) 0.8419(5) 0.031(4) Uani 0.467(10) 1 d . . P A 2
O14 O 0.6987(15) 1.0939(15) 0.7972(5) 0.034(4) Uani 0.467(10) 1 d . . P A 2
O15 O 0.4792(18) 1.0447(16) 0.9142(4) 0.048(5) Uani 0.467(10) 1 d D . P A 2
O16 O 0.6029(16) 1.1682(13) 0.9559(5) 0.064(7) Uani 0.467(10) 1 d D . P A 2
O17 O 0.739(3) 1.2872(17) 0.9133(5) 0.076(9) Uani 0.467(10) 1 d D . P A 2
O18 O 0.822(2) 1.211(2) 0.8365(7) 0.042(6) Uani 0.467(10) 1 d . U P A 2
C62 C 0.831(4) 1.218(3) 0.7978(13) 0.055(8) Uani 0.467(10) 1 d . U P A 2
H62A H 0.920828 1.210804 0.787972 0.066 Uiso 0.467(10) 1 calc R U P A 2
H62B H 0.757639 1.305282 0.789903 0.066 Uiso 0.467(10) 1 calc R U P A 2
C58 C 0.481(2) 1.163(2) 0.9721(8) 0.11(2) Uani 0.467(10) 1 d D . P A 2
H58A H 0.398513 1.246844 0.966259 0.129 Uiso 0.467(10) 1 calc R U P A 2
H58B H 0.481233 1.156093 1.000683 0.129 Uiso 0.467(10) 1 calc R U P A 2
C59 C 0.846(3) 1.313(3) 0.8527(9) 0.057(7) Uani 0.467(10) 1 d . U P A 2
H59A H 0.766143 1.402206 0.849900 0.069 Uiso 0.467(10) 1 calc R U P A 2
H59B H 0.928555 1.312422 0.838874 0.069 Uiso 0.467(10) 1 calc R U P A 2
C57 C 0.474(4) 1.045(2) 0.9558(4) 0.082(18) Uani 0.467(10) 1 d D . P A 2
H57A H 0.552145 0.961889 0.964036 0.099 Uiso 0.467(10) 1 calc R U P A 2
H57B H 0.388017 1.046329 0.966824 0.099 Uiso 0.467(10) 1 calc R U P A 2
C60 C 0.866(5) 1.285(5) 0.8950(16) 0.10(2) Uani 0.467(10) 1 d . . P A 2
H60A H 0.946995 1.196295 0.898118 0.122 Uiso 0.467(10) 1 calc R U P A 2
H60B H 0.881895 1.354261 0.907043 0.122 Uiso 0.467(10) 1 calc R U P A 2
C61 C 0.815(2) 1.105(2) 0.7800(9) 0.048(7) Uani 0.467(10) 1 d . . P A 2
H61A H 0.806394 1.120471 0.751933 0.058 Uiso 0.467(10) 1 calc R U P A 2
H61B H 0.899086 1.019243 0.783009 0.058 Uiso 0.467(10) 1 calc R U P A 2
C65 C 0.504(3) 1.109(3) 0.8061(9) 0.046(8) Uani 0.467(10) 1 d . U P A 2
H65A H 0.428296 1.115721 0.791719 0.055 Uiso 0.467(10) 1 calc R U P A 2
H65B H 0.573017 1.013705 0.807236 0.055 Uiso 0.467(10) 1 calc R U P A 2
C63 C 0.362(3) 1.112(2) 0.8575(7) 0.034(5) Uani 0.467(10) 1 d . U P A 2
H63A H 0.272452 1.163161 0.846687 0.041 Uiso 0.467(10) 1 calc R U P A 2
H63B H 0.399696 1.016223 0.850181 0.041 Uiso 0.467(10) 1 calc R U P A 2
C66 C 0.569(2) 1.186(2) 0.7855(7) 0.028(5) Uani 0.467(10) 1 d . . P A 2
H66A H 0.565450 1.187813 0.757011 0.033 Uiso 0.467(10) 1 calc R U P A 2
H66B H 0.534070 1.277579 0.796229 0.033 Uiso 0.467(10) 1 calc R U P A 2
C68 C 0.625(2) 1.2791(19) 0.9649(13) 0.122(18) Uani 0.467(10) 1 d D U P A 2
H68A H 0.634265 1.269133 0.993067 0.147 Uiso 0.467(10) 1 calc R U P A 2
H68B H 0.533014 1.356477 0.962749 0.147 Uiso 0.467(10) 1 calc R U P A 2
C67 C 0.718(2) 1.338(2) 0.9524(4) 0.039(6) Uani 0.467(10) 1 d D U P A 2
H67A H 0.670909 1.437484 0.954140 0.047 Uiso 0.467(10) 1 calc R U P A 2
H67B H 0.803127 1.300042 0.965757 0.047 Uiso 0.467(10) 1 calc R U P A 2
C64 C 0.345(2) 1.126(2) 0.8972(7) 0.024(5) Uani 0.467(10) 1 d . U P A 2
H64A H 0.277353 1.097254 0.907966 0.028 Uiso 0.467(10) 1 calc R U P A 2
H64B H 0.307872 1.222099 0.904427 0.028 Uiso 0.467(10) 1 calc R U P A 2
O1 O 1.4061(6) 0.1714(6) 0.55512(19) 0.0294(15) Uani 1 1 d . . . . .
O2 O 1.1340(7) 0.3889(6) 0.54203(19) 0.0301(15) Uani 1 1 d . . . . .
O3 O 0.9950(6) 0.3541(6) 0.6109(2) 0.0286(15) Uani 1 1 d . . . . .
O4 O 1.0807(6) 0.3808(6) 0.68267(18) 0.0259(14) Uani 1 1 d . . . . .
O5 O 1.5116(6) 0.2591(6) 0.61063(19) 0.0270(14) Uani 1 1 d . . . . .
O6 O 1.3637(6) 0.3002(6) 0.68373(18) 0.0254(14) Uani 1 1 d . . . . .
Si1 Si 1.1087(2) 0.6257(2) 0.83318(7) 0.0182(5) Uani 1 1 d . . . . .
Si2 Si 1.0041(2) 0.7920(2) 0.88259(7) 0.0229(5) Uani 1 1 d . . . . .
Si3 Si 0.9366(3) 0.6836(3) 0.93166(8) 0.0307(6) Uani 1 1 d . . . . .
Si4 Si 1.1908(3) 0.7878(3) 0.91031(8) 0.0313(6) Uani 1 1 d . . . . .
Si5 Si 1.1799(3) 0.7635(2) 0.75271(7) 0.0205(5) Uani 1 1 d . . . . .
Si7 Si 1.1084(2) 0.8148(2) 0.55914(7) 0.0166(5) Uani 1 1 d . . . . .
Si8 Si 1.2103(2) 0.6992(2) 0.61401(7) 0.0153(5) Uani 1 1 d . . . . .
Si9 Si 1.1104(2) 0.8714(2) 0.66215(7) 0.0159(5) Uani 1 1 d . . . . .
Si10 Si 1.4293(2) 0.6771(2) 0.59708(7) 0.0190(5) Uani 1 1 d . . . . .
K1 K 0.7049(2) 1.0947(2) 0.88114(7) 0.0430(6) Uani 1 1 d . . . . .
K2 K 1.23298(18) 0.37926(17) 0.61318(6) 0.0212(4) Uani 1 1 d . . . . .
C1 C 0.7148(9) 0.9053(9) 0.7160(3) 0.027(2) Uani 1 1 d . . . . .
H1 H 0.703008 0.941839 0.741246 0.032 Uiso 1 1 calc R U . . .
C2 C 0.7466(9) 0.7999(9) 0.6429(3) 0.027(2) Uani 1 1 d . . . . .
H2 H 0.757441 0.762139 0.617817 0.032 Uiso 1 1 calc R U . . .
C3 C 0.8460(8) 0.8172(8) 0.6996(2) 0.0185(18) Uani 1 1 d . . . . .
C4 C 0.8630(8) 0.7663(8) 0.6632(3) 0.0187(18) Uani 1 1 d . . . . .
H4 H 0.952704 0.708541 0.651496 0.022 Uiso 1 1 calc R U . . .
C5 C 0.6172(9) 0.8877(9) 0.6596(3) 0.026(2) Uani 1 1 d . . . . .
H5 H 0.539005 0.911704 0.645875 0.032 Uiso 1 1 calc R U . . .
C6 C 0.6011(9) 0.9403(9) 0.6958(3) 0.032(2) Uani 1 1 d . . . . .
H6 H 0.511820 1.000914 0.707129 0.038 Uiso 1 1 calc R U . . .
C7 C 0.8539(9) 0.6957(8) 0.7759(2) 0.0229(19) Uani 1 1 d . . . . .
C8 C 0.7759(9) 0.7481(9) 0.8111(3) 0.025(2) Uani 1 1 d . . . . .
H8 H 0.798802 0.799627 0.827106 0.030 Uiso 1 1 calc R U . . .
C9 C 0.8193(9) 0.6173(8) 0.7537(3) 0.0216(18) Uani 1 1 d . . . . .
H9 H 0.871408 0.580080 0.729594 0.026 Uiso 1 1 calc R U . . .
C10 C 0.7117(9) 0.5929(9) 0.7658(3) 0.028(2) Uani 1 1 d . . . . .
H10 H 0.689690 0.539657 0.750129 0.034 Uiso 1 1 calc R U . . .
C11 C 0.6353(9) 0.6460(10) 0.8009(3) 0.034(2) Uani 1 1 d . . . . .
H11 H 0.562476 0.627250 0.809757 0.041 Uiso 1 1 calc R U . . .
C12 C 0.6656(9) 0.7265(10) 0.8230(3) 0.032(2) Uani 1 1 d . . . . .
H12 H 0.610565 0.767011 0.846471 0.038 Uiso 1 1 calc R U . . .
C13 C 0.9689(8) 0.7243(8) 0.7627(2) 0.0190(18) Uani 1 1 d . . . . .
C14 C 0.9700(9) 0.7819(8) 0.7218(3) 0.0197(18) Uani 1 1 d . . . . .
C15 C 1.0755(8) 0.7004(7) 0.7838(2) 0.0157(17) Uani 1 1 d . . . . .
C16 C 1.0764(8) 0.8038(7) 0.7099(2) 0.0173(17) Uani 1 1 d . . . . .
C17 C 0.9434(8) 1.0229(8) 0.6515(3) 0.0188(18) Uani 1 1 d . . . . .
H17A H 0.883914 0.993293 0.640471 0.028 Uiso 1 1 calc R U . . .
H17B H 0.963284 1.079672 0.632875 0.028 Uiso 1 1 calc R U . . .
H17C H 0.896844 1.074140 0.675561 0.028 Uiso 1 1 calc R U . . .
C18 C 1.2231(9) 0.9496(8) 0.6727(3) 0.0228(19) Uani 1 1 d . . . . .
H18A H 1.178769 1.013025 0.694690 0.034 Uiso 1 1 calc R U . . .
H18B H 1.235320 0.996957 0.649828 0.034 Uiso 1 1 calc R U . . .
H18C H 1.313045 0.879067 0.679164 0.034 Uiso 1 1 calc R U . . .
C19 C 0.9328(9) 0.8304(8) 0.5569(3) 0.0234(19) Uani 1 1 d . . . . .
H19A H 0.871221 0.885135 0.579007 0.035 Uiso 1 1 calc R U . . .
H19B H 0.939274 0.741127 0.557957 0.035 Uiso 1 1 calc R U . . .
H19C H 0.896235 0.873085 0.532684 0.035 Uiso 1 1 calc R U . . .
C20 C 1.2083(9) 0.7215(9) 0.5129(3) 0.026(2) Uani 1 1 d . . . . .
H20A H 1.153458 0.762137 0.491023 0.038 Uiso 1 1 calc R U . . .
H20B H 1.228742 0.627566 0.514880 0.038 Uiso 1 1 calc R U . . .
H20C H 1.294476 0.726350 0.508826 0.038 Uiso 1 1 calc R U . . .
C21 C 1.4486(9) 0.8224(9) 0.5743(3) 0.025(2) Uani 1 1 d . . . . .
H21A H 1.395759 0.902785 0.590783 0.038 Uiso 1 1 calc R U . . .
H21B H 1.414066 0.839289 0.548584 0.038 Uiso 1 1 calc R U . . .
H21C H 1.545904 0.800101 0.571620 0.038 Uiso 1 1 calc R U . . .
C22 C 1.5409(8) 0.6242(9) 0.6384(3) 0.0237(19) Uani 1 1 d . . . . .
H22A H 1.549847 0.538992 0.648425 0.036 Uiso 1 1 calc R U . . .
H22B H 1.498851 0.692834 0.659119 0.036 Uiso 1 1 calc R U . . .
H22C H 1.632069 0.613283 0.629252 0.036 Uiso 1 1 calc R U . . .
C23 C 1.0577(8) 0.4864(8) 0.8362(3) 0.0219(19) Uani 1 1 d . . . . .
H23A H 0.957393 0.525999 0.840714 0.033 Uiso 1 1 calc R U . . .
H23B H 1.099995 0.427510 0.857687 0.033 Uiso 1 1 calc R U . . .
H23C H 1.089582 0.434310 0.811844 0.033 Uiso 1 1 calc R U . . .
C24 C 1.3015(9) 0.5255(9) 0.8316(3) 0.0246(19) Uani 1 1 d . . . . .
H24A H 1.336848 0.465792 0.808679 0.037 Uiso 1 1 calc R U . . .
H24B H 1.326613 0.472188 0.855041 0.037 Uiso 1 1 calc R U . . .
H24C H 1.341436 0.586507 0.830147 0.037 Uiso 1 1 calc R U . . .
C25 C 1.0829(9) 0.9908(8) 0.5518(3) 0.025(2) Uani 1 1 d . . . . .
H25A H 1.168990 0.992366 0.554884 0.038 Uiso 1 1 calc R U . . .
H25B H 1.010579 1.051680 0.570978 0.038 Uiso 1 1 calc R U . . .
H25C H 1.055761 1.019618 0.525608 0.038 Uiso 1 1 calc R U . . .
C26 C 1.5286(10) 0.5364(9) 0.5601(3) 0.032(2) Uani 1 1 d . . . . .
H26A H 1.617575 0.532341 0.551878 0.048 Uiso 1 1 calc R U . . .
H26B H 1.476077 0.552607 0.537608 0.048 Uiso 1 1 calc R U . . .
H26C H 1.543717 0.451208 0.571777 0.048 Uiso 1 1 calc R U . . .
C27 C 1.3646(9) 0.6414(11) 0.7415(3) 0.036(2) Uani 1 1 d . . . . .
H27A H 1.372706 0.563434 0.727699 0.054 Uiso 1 1 calc R U . . .
H27B H 1.408597 0.612680 0.765737 0.054 Uiso 1 1 calc R U . . .
H27C H 1.409947 0.683789 0.725234 0.054 Uiso 1 1 calc R U . . .
C28 C 1.1289(12) 0.9210(11) 0.9493(3) 0.042(3) Uani 1 1 d . . . . .
H28A H 1.205675 0.934880 0.955474 0.063 Uiso 1 1 calc R U . . .
H28B H 1.092647 0.892635 0.972582 0.063 Uiso 1 1 calc R U . . .
H28C H 1.056092 1.004810 0.940151 0.063 Uiso 1 1 calc R U . . .
C29 C 1.0554(13) 0.5031(11) 0.9437(3) 0.047(3) Uani 1 1 d . . . . .
H29A H 1.011071 0.474917 0.965115 0.071 Uiso 1 1 calc R U . . .
H29B H 1.141668 0.495413 0.951222 0.071 Uiso 1 1 calc R U . . .
H29C H 1.074793 0.445580 0.920821 0.071 Uiso 1 1 calc R U . . .
C30 C 0.8933(13) 0.7778(12) 0.9791(3) 0.048(3) Uani 1 1 d . . . . .
H30A H 0.832682 0.873198 0.975161 0.071 Uiso 1 1 calc R U . . .
H30B H 0.978121 0.766254 0.988951 0.071 Uiso 1 1 calc R U . . .
H30C H 0.846685 0.743067 0.997899 0.071 Uiso 1 1 calc R U . . .
C31 C 0.7738(11) 0.6815(12) 0.9217(3) 0.044(3) Uani 1 1 d . . . . .
H31A H 0.746417 0.638041 0.943065 0.066 Uiso 1 1 calc R U . . .
H31B H 0.789539 0.631862 0.897429 0.066 Uiso 1 1 calc R U . . .
H31C H 0.700533 0.773694 0.919427 0.066 Uiso 1 1 calc R U . . .
C32 C 1.1705(17) 0.9160(13) 0.7755(4) 0.063(4) Uani 1 1 d . . . . .
H32A H 1.196733 0.896271 0.802090 0.095 Uiso 1 1 calc R U . . .
H32B H 1.076312 0.989903 0.776001 0.095 Uiso 1 1 calc R U . . .
H32C H 1.233499 0.941642 0.760376 0.095 Uiso 1 1 calc R U . . .
C33 C 1.3161(12) 0.6272(10) 0.9343(4) 0.049(3) Uani 1 1 d . . . . .
H33A H 1.349295 0.551326 0.916038 0.074 Uiso 1 1 calc R U . . .
H33B H 1.268808 0.611086 0.957583 0.074 Uiso 1 1 calc R U . . .
H33C H 1.394257 0.636982 0.941464 0.074 Uiso 1 1 calc R U . . .
C34 C 1.3363(11) 0.1773(10) 0.5225(3) 0.033(2) Uani 1 1 d . . . . .
H34A H 1.283156 0.128057 0.528076 0.040 Uiso 1 1 calc R U . . .
H34B H 1.404692 0.132192 0.500133 0.040 Uiso 1 1 calc R U . . .
C35 C 1.2390(12) 0.3205(10) 0.5119(3) 0.036(2) Uani 1 1 d . . . . .
H35A H 1.292131 0.369603 0.506041 0.044 Uiso 1 1 calc R U . . .
H35B H 1.196509 0.319014 0.488138 0.044 Uiso 1 1 calc R U . . .
C36 C 1.0216(10) 0.3578(9) 0.5417(3) 0.031(2) Uani 1 1 d . . . . .
H36A H 1.057728 0.259489 0.540870 0.038 Uiso 1 1 calc R U . . .
H36B H 0.971549 0.395957 0.518537 0.038 Uiso 1 1 calc R U . . .
C37 C 0.9276(10) 0.4159(9) 0.5774(3) 0.032(2) Uani 1 1 d . . . . .
H37A H 0.896125 0.513347 0.578845 0.039 Uiso 1 1 calc R U . . .
H37B H 0.845704 0.402807 0.576545 0.039 Uiso 1 1 calc R U . . .
C38 C 0.9063(10) 0.3950(9) 0.6452(3) 0.030(2) Uani 1 1 d . . . . .
H38A H 0.833583 0.368422 0.644020 0.036 Uiso 1 1 calc R U . . .
H38B H 0.861403 0.493802 0.648057 0.036 Uiso 1 1 calc R U . . .
C39 C 0.9858(9) 0.3317(9) 0.6795(3) 0.028(2) Uani 1 1 d . . . . .
H39A H 0.922168 0.354029 0.703448 0.033 Uiso 1 1 calc R U . . .
H39B H 1.035659 0.233016 0.675994 0.033 Uiso 1 1 calc R U . . .
C40 C 1.5977(9) 0.1605(9) 0.5816(3) 0.031(2) Uani 1 1 d . . . . .
H40A H 1.621707 0.069975 0.591550 0.037 Uiso 1 1 calc R U . . .
H40B H 1.683973 0.165763 0.575413 0.037 Uiso 1 1 calc R U . . .
C41 C 1.5261(11) 0.1824(10) 0.5461(3) 0.036(2) Uani 1 1 d . . . . .
H41A H 1.502637 0.272443 0.535961 0.044 Uiso 1 1 calc R U . . .
H41B H 1.586924 0.114875 0.525936 0.044 Uiso 1 1 calc R U . . .
C42 C 1.5728(9) 0.2488(9) 0.6456(3) 0.027(2) Uani 1 1 d . . . . .
H42A H 1.647498 0.273442 0.641108 0.032 Uiso 1 1 calc R U . . .
H42B H 1.612893 0.155475 0.654831 0.032 Uiso 1 1 calc R U . . .
C43 C 1.4650(9) 0.3409(9) 0.6753(3) 0.025(2) Uani 1 1 d . . . . .
H43A H 1.507358 0.340205 0.699297 0.030 Uiso 1 1 calc R U . . .
H43B H 1.422332 0.433469 0.665537 0.030 Uiso 1 1 calc R U . . .
C44 C 1.2609(10) 0.3794(10) 0.7135(3) 0.031(2) Uani 1 1 d . . . . .
H44A H 1.221204 0.475552 0.707251 0.037 Uiso 1 1 calc R U . . .
H44B H 1.301474 0.365573 0.738580 0.037 Uiso 1 1 calc R U . . .
C45 C 1.1525(9) 0.3371(9) 0.7162(3) 0.026(2) Uani 1 1 d . . . . .
H45A H 1.194758 0.238340 0.717850 0.031 Uiso 1 1 calc R U . . .
H45B H 1.088365 0.377146 0.739742 0.031 Uiso 1 1 calc R U . . .
C46 C 1.3042(12) 0.8313(13) 0.8756(4) 0.050(3) Uani 1 1 d . . . . .
H46A H 1.247195 0.912640 0.861788 0.074 Uiso 1 1 calc R U . . .
H46B H 1.357294 0.757243 0.856919 0.074 Uiso 1 1 calc R U . . .
H46C H 1.367360 0.846729 0.890082 0.074 Uiso 1 1 calc R U . . .

loop_
_atom_site_aniso_label
_atom_site_aniso_U_11
_atom_site_aniso_U_22
_atom_site_aniso_U_33
_atom_site_aniso_U_23
_atom_site_aniso_U_13
_atom_site_aniso_U_12
O7 0.059(11) 0.016(8) 0.047(11) 0.006(7) 0.003(8) 0.004(7)
O8 0.018(7) 0.036(8) 0.059(10) -0.014(7) 0.006(6) -0.013(6)
O9 0.046(9) 0.017(7) 0.056(11) 0.000(7) -0.014(8) -0.021(7)
O10 0.072(11) 0.022(7) 0.020(9) 0.000(7) 0.010(8) -0.028(7)
O11 0.046(10) 0.019(8) 0.048(9) 0.001(7) -0.009(7) -0.021(8)
O12 0.042(9) 0.032(8) 0.070(12) -0.003(8) -0.002(8) -0.018(7)
C48 0.22(6) 0.036(19) 0.15(4) -0.02(2) -0.12(4) 0.01(3)
C47 0.035(13) 0.012(12) 0.13(3) 0.019(14) 0.005(15) -0.006(10)
C50 0.048(7) 0.048(7) 0.048(7) 0.0008(10) -0.0045(12) -0.023(4)
C52 0.043(12) 0.012(8) 0.025(10) -0.012(7) 0.004(8) 0.004(8)
C51 0.052(15) 0.051(15) 0.031(13) -0.008(11) 0.008(10) -0.011(12)
C54 0.030(4) 0.030(4) 0.030(4) 0.0007(10) -0.0027(11) -0.014(2)
C53 0.033(11) 0.014(9) 0.061(14) 0.006(9) -0.002(10) -0.002(8)
C55 0.12(2) 0.045(13) 0.013(10) 0.015(9) -0.032(13) -0.046(15)
C56 0.060(17) 0.039(13) 0.029(11) 0.007(10) -0.006(10) -0.034(12)
C49 0.035(14) 0.034(14) 0.057(19) -0.003(12) 0.025(14) -0.016(12)
C70 0.012(11) 0.023(11) 0.067(17) -0.006(10) -0.015(11) 0.007(9)
C69 0.059(9) 0.059(9) 0.059(9) 0.0012(10) -0.0056(13) -0.028(4)
O13 0.008(8) 0.032(9) 0.049(11) 0.012(7) -0.012(7) -0.005(7)
O14 0.030(9) 0.011(7) 0.048(10) -0.009(7) 0.021(7) -0.003(7)
O15 0.032(10) 0.032(9) 0.053(12) 0.003(8) 0.013(9) 0.004(8)
O16 0.080(15) 0.018(9) 0.054(12) -0.004(8) -0.038(11) 0.014(9)
O17 0.11(2) 0.022(9) 0.087(16) 0.004(10) -0.070(16) -0.009(12)
O18 0.043(6) 0.042(6) 0.042(6) 0.0010(10) -0.0039(12) -0.020(3)
C62 0.055(8) 0.055(8) 0.055(8) 0.0011(10) -0.0052(13) -0.026(4)
C58 0.14(4) 0.07(3) 0.017(16) 0.023(19) -0.015(19) 0.02(3)
C59 0.057(7) 0.057(7) 0.057(7) 0.0011(10) -0.0055(12) -0.027(3)
C57 0.10(3) 0.035(18) 0.04(2) 0.014(16) -0.001(18) 0.03(2)
C60 0.11(4) 0.04(3) 0.19(6) 0.04(3) -0.09(4) -0.05(3)
C61 0.031(13) 0.025(12) 0.08(2) -0.013(12) 0.014(12) -0.013(10)
C65 0.046(8) 0.046(8) 0.046(8) 0.0009(10) -0.0044(13) -0.022(4)
C63 0.034(5) 0.034(5) 0.034(5) 0.0006(10) -0.0032(11) -0.016(3)
C66 0.020(11) 0.050(14) 0.021(11) -0.009(10) 0.007(9) -0.023(10)
C68 0.122(18) 0.122(18) 0.122(18) 0.0024(11) -0.012(2) -0.058(9)
C67 0.039(6) 0.039(6) 0.039(6) 0.0007(10) -0.0038(12) -0.019(3)
C64 0.024(5) 0.024(5) 0.024(5) 0.0004(10) -0.0022(11) -0.011(3)
O1 0.027(3) 0.017(3) 0.042(4) 0.008(3) 0.002(3) -0.010(3)
O2 0.031(4) 0.018(3) 0.040(4) 0.004(3) -0.011(3) -0.009(3)
O3 0.022(3) 0.014(3) 0.045(4) 0.000(3) -0.002(3) -0.005(3)
O4 0.021(3) 0.016(3) 0.035(4) 0.001(3) 0.001(3) -0.005(3)
O5 0.014(3) 0.018(3) 0.041(4) -0.001(3) 0.002(3) -0.002(3)
O6 0.019(3) 0.013(3) 0.038(4) 0.005(3) -0.001(3) -0.003(3)
Si1 0.0163(11) 0.0112(11) 0.0228(12) 0.0030(9) -0.0014(9) -0.0031(9)
Si2 0.0190(12) 0.0133(11) 0.0271(13) 0.0010(9) -0.0012(10) -0.0003(10)
Si3 0.0320(15) 0.0261(14) 0.0233(13) 0.0027(11) 0.0025(11) -0.0060(12)
Si4 0.0282(14) 0.0225(13) 0.0331(15) -0.0067(11) -0.0050(11) -0.0030(11)
Si5 0.0231(13) 0.0165(11) 0.0222(12) 0.0024(9) -0.0038(10) -0.0092(10)
Si7 0.0182(11) 0.0110(10) 0.0207(12) 0.0043(9) -0.0032(9) -0.0069(9)
Si8 0.0138(11) 0.0062(10) 0.0225(12) 0.0041(8) -0.0017(9) -0.0020(8)
Si9 0.0119(11) 0.0076(10) 0.0252(12) 0.0043(9) -0.0026(9) -0.0023(9)
Si10 0.0123(11) 0.0139(11) 0.0288(13) 0.0043(9) 0.0004(9) -0.0053(9)
K1 0.0342(13) 0.0204(11) 0.0529(15) 0.0079(10) 0.0013(11) 0.0032(9)
K2 0.0137(9) 0.0136(9) 0.0332(11) 0.0017(7) -0.0054(7) -0.0036(7)
C1 0.018(4) 0.020(4) 0.035(5) 0.008(4) -0.003(4) -0.003(4)
C2 0.024(5) 0.023(5) 0.040(6) 0.011(4) -0.008(4) -0.016(4)
C3 0.017(4) 0.011(4) 0.025(5) 0.006(3) -0.002(3) -0.005(3)
C4 0.012(4) 0.015(4) 0.033(5) 0.006(3) 0.001(3) -0.010(3)
C5 0.017(4) 0.025(5) 0.046(6) 0.020(4) -0.016(4) -0.016(4)
C6 0.017(5) 0.023(5) 0.041(6) 0.017(4) -0.005(4) 0.002(4)
C7 0.016(4) 0.018(4) 0.022(5) 0.008(3) -0.001(3) 0.002(3)
C8 0.019(5) 0.020(4) 0.023(5) 0.006(4) -0.005(4) 0.001(4)
C9 0.025(5) 0.016(4) 0.022(4) 0.005(3) 0.000(4) -0.008(4)
C10 0.021(5) 0.017(4) 0.043(6) 0.013(4) -0.011(4) -0.006(4)
C11 0.012(4) 0.044(6) 0.048(6) 0.012(5) -0.004(4) -0.014(4)
C12 0.019(5) 0.040(6) 0.028(5) 0.002(4) -0.003(4) -0.008(4)
C13 0.019(4) 0.009(4) 0.020(4) -0.002(3) -0.003(3) 0.002(3)
C14 0.018(4) 0.006(4) 0.031(5) -0.002(3) 0.003(4) -0.003(3)
C15 0.014(4) 0.003(3) 0.023(4) 0.005(3) 0.000(3) 0.001(3)
C16 0.018(4) 0.003(3) 0.029(5) 0.002(3) -0.004(3) -0.004(3)
C17 0.008(4) 0.009(4) 0.035(5) 0.006(3) -0.005(3) 0.000(3)
C18 0.019(4) 0.013(4) 0.037(5) 0.000(4) -0.001(4) -0.008(4)
C19 0.021(4) 0.015(4) 0.027(5) 0.013(4) -0.008(4) -0.003(4)
C20 0.027(5) 0.027(5) 0.027(5) 0.000(4) -0.002(4) -0.017(4)
C21 0.028(5) 0.020(4) 0.034(5) 0.019(4) -0.007(4) -0.017(4)
C22 0.012(4) 0.016(4) 0.035(5) 0.004(4) -0.001(4) 0.000(3)
C23 0.010(4) 0.016(4) 0.033(5) 0.005(4) 0.002(3) -0.001(3)
C24 0.019(4) 0.018(4) 0.030(5) -0.001(4) -0.001(4) -0.004(4)
C25 0.026(5) 0.017(4) 0.033(5) 0.013(4) -0.010(4) -0.010(4)
C26 0.034(5) 0.023(5) 0.034(5) 0.001(4) -0.001(4) -0.010(4)
C27 0.014(4) 0.052(7) 0.038(6) 0.008(5) -0.005(4) -0.012(5)
C28 0.047(7) 0.033(6) 0.040(6) -0.013(5) -0.003(5) -0.014(5)
C29 0.060(8) 0.032(6) 0.035(6) 0.014(5) -0.003(5) -0.011(6)
C30 0.054(7) 0.046(7) 0.029(6) 0.002(5) 0.005(5) -0.014(6)
C31 0.039(6) 0.043(6) 0.045(7) 0.003(5) 0.003(5) -0.018(5)
C32 0.127(13) 0.052(8) 0.040(7) 0.000(6) -0.012(7) -0.066(9)
C33 0.046(7) 0.024(5) 0.060(8) -0.005(5) -0.027(6) 0.002(5)
C34 0.041(6) 0.027(5) 0.029(5) -0.002(4) 0.001(4) -0.015(5)
C35 0.060(7) 0.035(6) 0.024(5) 0.002(4) -0.005(5) -0.030(5)
C36 0.027(5) 0.022(5) 0.044(6) 0.003(4) -0.016(4) -0.010(4)
C37 0.028(5) 0.018(5) 0.051(6) -0.002(4) -0.018(5) -0.008(4)
C38 0.023(5) 0.012(4) 0.049(6) -0.004(4) -0.004(4) -0.002(4)
C39 0.015(4) 0.015(4) 0.051(6) 0.001(4) -0.001(4) -0.007(4)
C40 0.011(4) 0.021(5) 0.052(6) 0.001(4) 0.005(4) -0.002(4)
C41 0.041(6) 0.021(5) 0.043(6) -0.005(4) 0.004(5) -0.012(5)
C42 0.013(4) 0.021(5) 0.054(6) 0.019(4) -0.016(4) -0.013(4)
C43 0.016(4) 0.028(5) 0.036(5) 0.007(4) -0.003(4) -0.016(4)
C44 0.031(5) 0.029(5) 0.027(5) 0.002(4) -0.007(4) -0.008(4)
C45 0.021(5) 0.026(5) 0.032(5) 0.006(4) -0.002(4) -0.012(4)
C46 0.042(7) 0.057(8) 0.053(7) -0.023(6) 0.006(5) -0.026(6)

loop_
_atom_type_symbol
_atom_type_description
_atom_type_scat_dispersion_real
_atom_type_scat_dispersion_imag
_atom_type_scat_source
C C 0.0033 0.0016 'International Tables Vol C Tables 4.2.6.8 and 6.1.1.4'
H H 0.0000 0.0000 'International Tables Vol C Tables 4.2.6.8 and 6.1.1.4'
O O 0.0106 0.0060 'International Tables Vol C Tables 4.2.6.8 and 6.1.1.4'
Si Si 0.0817 0.0704 'International Tables Vol C Tables 4.2.6.8 and 6.1.1.4'
K K 0.2009 0.2494 'International Tables Vol C Tables 4.2.6.8 and 6.1.1.4'

loop_
_geom_angle_atom_site_label_1
_geom_angle_atom_site_label_2
_geom_angle_atom_site_label_3
_geom_angle
_geom_angle_site_symmetry_1
_geom_angle_site_symmetry_3
_geom_angle_publ_flag
C51 O7 C49 112.7(19) . . ?
C51 O7 K1 111.2(14) . . ?
C49 O7 K1 108.8(15) . . ?
C50 O8 C70 118.5(18) . . ?
C50 O8 K1 112.8(14) . . ?
C70 O8 K1 115.5(15) . . ?
C56 O9 C69 112(2) . . ?
C56 O9 K1 111.3(13) . . ?
C69 O9 K1 124.4(16) . . ?
C54 O10 K1 120.6(13) . . ?
C55 O10 C54 116.3(18) . . ?
C55 O10 K1 117.2(16) . . ?
C47 O11 K1 113.6(14) . . ?
C53 O11 C47 119.0(16) . . ?
C53 O11 K1 108.5(12) . . ?
C48 O12 K1 99.5(14) . . ?
C52 O12 C48 112.7(17) . . ?
C52 O12 K1 113.1(10) . . ?
O12 C48 H48A 111.2 . . ?
O12 C48 H48B 111.2 . . ?
O12 C48 C47 103.0(16) . . ?
H48A C48 H48B 109.1 . . ?
C47 C48 H48A 111.2 . . ?
C47 C48 H48B 111.2 . . ?
O11 C47 C48 85.8(15) . . ?
O11 C47 H47A 114.3 . . ?
O11 C47 H47B 114.3 . . ?
C48 C47 H47A 114.3 . . ?
C48 C47 H47B 114.3 . . ?
H47A C47 H47B 111.5 . . ?
O8 C50 H50A 108.7 . . ?
O8 C50 H50B 108.7 . . ?
H50A C50 H50B 107.6 . . ?
C49 C50 O8 114(2) . . ?
C49 C50 H50A 108.7 . . ?
C49 C50 H50B 108.7 . . ?
O12 C52 H52A 110.1 . . ?
O12 C52 H52B 110.1 . . ?
O12 C52 C51 107.9(17) . . ?
H52A C52 H52B 108.4 . . ?
C51 C52 H52A 110.1 . . ?
C51 C52 H52B 110.1 . . ?
O7 C51 C52 108(2) . . ?
O7 C51 H51A 110.2 . . ?
O7 C51 H51B 110.2 . . ?
C52 C51 H51A 110.2 . . ?
C52 C51 H51B 110.2 . . ?
H51A C51 H51B 108.5 . . ?
O10 C54 H54A 110.4 . . ?
O10 C54 H54B 110.4 . . ?
O10 C54 C53 106.8(17) . . ?
H54A C54 H54B 108.6 . . ?
C53 C54 H54A 110.4 . . ?
C53 C54 H54B 110.4 . . ?
O11 C53 C54 114.8(17) . . ?
O11 C53 H53A 108.6 . . ?
O11 C53 H53B 108.6 . . ?
C54 C53 H53A 108.6 . . ?
C54 C53 H53B 108.6 . . ?
H53A C53 H53B 107.5 . . ?
O10 C55 H55A 109.4 . . ?
O10 C55 H55B 109.4 . . ?
O10 C55 C56 111.1(18) . . ?
H55A C55 H55B 108.0 . . ?
C56 C55 H55A 109.4 . . ?
C56 C55 H55B 109.4 . . ?
O9 C56 C55 111.8(18) . . ?
O9 C56 H56A 109.3 . . ?
O9 C56 H56B 109.3 . . ?
C55 C56 H56A 109.3 . . ?
C55 C56 H56B 109.3 . . ?
H56A C56 H56B 107.9 . . ?
O7 C49 H49A 109.6 . . ?
O7 C49 H49B 109.6 . . ?
C50 C49 O7 110(2) . . ?
C50 C49 H49A 109.6 . . ?
C50 C49 H49B 109.6 . . ?
H49A C49 H49B 108.1 . . ?
O8 C70 H70A 105.9 . . ?
O8 C70 H70B 105.9 . . ?
O8 C70 C69 126(2) . . ?
H70A C70 H70B 106.2 . . ?
C69 C70 H70A 105.9 . . ?
C69 C70 H70B 105.9 . . ?
O9 C69 C70 104(2) . . ?
O9 C69 H69A 110.9 . . ?
O9 C69 H69B 110.9 . . ?
C70 C69 H69A 110.9 . . ?
C70 C69 H69B 110.9 . . ?
H69A C69 H69B 108.9 . . ?
C65 O13 C63 109(2) . . ?
C65 O13 K1 104.0(17) . . ?
C63 O13 K1 119.6(13) . . ?
C61 O14 K1 107.6(15) . . ?
C66 O14 C61 117(2) . . ?
C66 O14 K1 112.3(12) . . ?
C57 O15 C64 116.2(19) . . ?
C57 O15 K1 109.4(18) . . ?
C64 O15 K1 114.8(12) . . ?
C58 O16 C68 120.5(18) . . ?
C58 O16 K1 121.6(15) . . ?
C68 O16 K1 107(2) . . ?
C60 O17 K1 109(2) . . ?
C67 O17 C60 107(2) . . ?
C67 O17 K1 133.9(16) . . ?
C62 O18 C59 110(2) . . ?
C62 O18 K1 128(2) . . ?
C59 O18 K1 119.6(17) . . ?
O18 C62 H62A 109.6 . . ?
O18 C62 H62B 109.6 . . ?
O18 C62 C61 110(3) . . ?
H62A C62 H62B 108.1 . . ?
C61 C62 H62A 109.6 . . ?
C61 C62 H62B 109.6 . . ?
O16 C58 H58A 109.5 . . ?
O16 C58 H58B 109.5 . . ?
O16 C58 C57 111(2) . . ?
H58A C58 H58B 108.1 . . ?
C57 C58 H58A 109.5 . . ?
C57 C58 H58B 109.5 . . ?
O18 C59 H59A 109.9 . . ?
O18 C59 H59B 109.9 . . ?
O18 C59 C60 109(3) . . ?
H59A C59 H59B 108.3 . . ?
C60 C59 H59A 109.9 . . ?
C60 C59 H59B 109.9 . . ?
O15 C57 C58 113(2) . . ?
O15 C57 H57A 108.9 . . ?
O15 C57 H57B 108.9 . . ?
C58 C57 H57A 108.9 . . ?
C58 C57 H57B 108.9 . . ?
H57A C57 H57B 107.7 . . ?
O17 C60 C59 106(3) . . ?
O17 C60 H60A 110.5 . . ?
O17 C60 H60B 110.5 . . ?
C59 C60 H60A 110.5 . . ?
C59 C60 H60B 110.5 . . ?
H60A C60 H60B 108.7 . . ?
O14 C61 C62 113(2) . . ?
O14 C61 H61A 108.9 . . ?
O14 C61 H61B 108.9 . . ?
C62 C61 H61A 108.9 . . ?
C62 C61 H61B 108.9 . . ?
H61A C61 H61B 107.7 . . ?
O13 C65 H65A 109.8 . . ?
O13 C65 H65B 109.8 . . ?
O13 C65 C66 110(2) . . ?
H65A C65 H65B 108.2 . . ?
C66 C65 H65A 109.8 . . ?
C66 C65 H65B 109.8 . . ?
O13 C63 H63A 109.8 . . ?
O13 C63 H63B 109.8 . . ?
H63A C63 H63B 108.2 . . ?
C64 C63 O13 109(2) . . ?
C64 C63 H63A 109.8 . . ?
C64 C63 H63B 109.8 . . ?
O14 C66 C65 91(2) . . ?
O14 C66 H66A 113.5 . . ?
O14 C66 H66B 113.5 . . ?
C65 C66 H66A 113.5 . . ?
C65 C66 H66B 113.5 . . ?
H66A C66 H66B 110.8 . . ?
O16 C68 H68A 101.9 . . ?
O16 C68 H68B 101.9 . . ?
O16 C68 C67 141(3) . . ?
H68A C68 H68B 104.7 . . ?
C67 C68 H68A 101.9 . . ?
C67 C68 H68B 101.9 . . ?
O17 C67 C68 92(2) . . ?
O17 C67 H67A 113.3 . . ?
O17 C67 H67B 113.3 . . ?
C68 C67 H67A 113.3 . . ?
C68 C67 H67B 113.3 . . ?
H67A C67 H67B 110.7 . . ?
O15 C64 H64A 109.6 . . ?
O15 C64 H64B 109.6 . . ?
C63 C64 O15 110.4(19) . . ?
C63 C64 H64A 109.6 . . ?
C63 C64 H64B 109.6 . . ?
H64A C64 H64B 108.1 . . ?
C34 O1 K2 112.3(5) . . ?
C41 O1 K2 107.3(5) . . ?
C41 O1 C34 113.9(8) . . ?
C35 O2 K2 113.4(6) . . ?
C35 O2 C36 112.0(7) . . ?
C36 O2 K2 116.6(5) . . ?
C37 O3 K2 110.7(5) . . ?
C38 O3 K2 114.3(5) . . ?
C38 O3 C37 112.9(7) . . ?
C39 O4 K2 114.9(5) . . ?
C45 O4 K2 117.2(5) . . ?
C45 O4 C39 113.4(7) . . ?
C40 O5 K2 121.8(5) . . ?
C42 O5 K2 118.6(5) . . ?
C42 O5 C40 114.5(7) . . ?
C43 O6 K2 98.7(5) . . ?
C43 O6 C44 113.1(7) . . ?
C44 O6 K2 105.4(5) . . ?
C15 Si1 Si2 111.4(3) . . ?
C15 Si1 C23 107.7(4) . . ?
C15 Si1 C24 104.7(4) . . ?
C23 Si1 Si2 115.7(3) . . ?
C24 Si1 Si2 115.1(3) . . ?
C24 Si1 C23 101.1(4) . . ?
Si1 Si2 K1 127.76(12) . . ?
Si3 Si2 Si1 102.41(13) . . ?
Si3 Si2 Si4 98.54(14) . . ?
Si3 Si2 K1 100.51(11) . . ?
Si4 Si2 Si1 103.74(13) . . ?
Si4 Si2 K1 118.35(12) . . ?
C29 Si3 Si2 120.7(4) . . ?
C30 Si3 Si2 110.4(4) . . ?
C30 Si3 C29 104.6(5) . . ?
C30 Si3 C31 105.0(5) . . ?
C31 Si3 Si2 111.2(4) . . ?
C31 Si3 C29 103.5(6) . . ?
C28 Si4 Si2 110.6(4) . . ?
C28 Si4 C33 104.5(5) . . ?
C28 Si4 C46 102.9(5) . . ?
C33 Si4 Si2 119.1(4) . . ?
C46 Si4 Si2 113.7(4) . . ?
C46 Si4 C33 104.4(6) . . ?
C15 Si5 C16 96.0(4) . . ?
C15 Si5 C32 110.7(5) . . ?
C27 Si5 C15 115.7(4) . . ?
C27 Si5 C16 113.8(4) . . ?
C27 Si5 C32 107.6(6) . . ?
C32 Si5 C16 112.8(5) . . ?
C19 Si7 Si8 111.7(3) . . ?
C19 Si7 C20 104.1(4) . . ?
C19 Si7 C25 104.6(4) . . ?
C20 Si7 Si8 111.7(3) . . ?
C20 Si7 C25 104.5(4) . . ?
C25 Si7 Si8 118.9(3) . . ?
Si7 Si8 Si9 101.63(11) . . ?
Si7 Si8 K2 109.39(10) . . ?
Si9 Si8 K2 130.50(10) . . ?
Si10 Si8 Si7 97.40(12) . . ?
Si10 Si8 Si9 104.31(12) . . ?
Si10 Si8 K2 108.67(9) . . ?
C16 Si9 Si8 110.4(3) . . ?
C16 Si9 C17 107.2(4) . . ?
C16 Si9 C18 105.1(4) . . ?
C17 Si9 Si8 116.1(3) . . ?
C17 Si9 C18 102.6(4) . . ?
C18 Si9 Si8 114.6(3) . . ?
C21 Si10 Si8 120.0(3) . . ?
C22 Si10 Si8 113.4(3) . . ?
C22 Si10 C21 105.1(4) . . ?
C22 Si10 C26 103.1(4) . . ?
C26 Si10 Si8 110.3(3) . . ?
C26 Si10 C21 103.2(4) . . ?
O7 K1 O10 154.3(4) . . ?
O7 K1 O11 109.6(5) . . ?
O7 K1 O12 58.2(5) . . ?
O8 K1 O7 60.9(5) . . ?
O8 K1 O9 60.3(4) . . ?
O8 K1 O10 119.7(5) . . ?
O8 K1 O11 155.0(4) . . ?
O8 K1 O12 104.1(4) . . ?
O9 K1 O7 116.7(5) . . ?
O9 K1 O10 59.6(5) . . ?
O9 K1 O11 113.2(4) . . ?
O9 K1 O12 118.3(4) . . ?
O10 K1 O11 57.7(5) . . ?
O10 K1 O12 99.6(5) . . ?
O11 K1 O12 55.7(4) . . ?
O14 K1 O13 55.9(5) . . ?
O14 K1 O15 106.1(4) . . ?
O15 K1 O13 55.8(5) . . ?
O16 K1 O13 102.8(5) . . ?
O16 K1 O14 156.6(4) . . ?
O16 K1 O15 61.0(5) . . ?
O17 K1 O13 121.2(5) . . ?
O17 K1 O14 118.0(5) . . ?
O17 K1 O15 118.7(6) . . ?
O17 K1 O16 61.9(6) . . ?
O18 K1 O13 102.2(6) . . ?
O18 K1 O14 59.7(6) . . ?
O18 K1 O15 156.4(6) . . ?
O18 K1 O16 124.2(6) . . ?
O18 K1 O17 62.4(7) . . ?
O1 K2 Si8 123.50(14) . . ?
O2 K2 O1 61.72(19) . . ?
O2 K2 O3 61.2(2) . . ?
O2 K2 O4 121.2(2) . . ?
O2 K2 O6 166.00(18) . . ?
O2 K2 Si8 98.85(14) . . ?
O3 K2 O1 97.20(19) . . ?
O3 K2 O4 60.6(2) . . ?
O3 K2 O6 115.9(2) . . ?
O3 K2 Si8 119.86(14) . . ?
O4 K2 O1 133.37(18) . . ?
O4 K2 O6 59.85(18) . . ?
O4 K2 Si8 102.68(14) . . ?
O5 K2 O1 58.88(19) . . ?
O5 K2 O2 114.2(2) . . ?
O5 K2 O3 148.47(19) . . ?
O5 K2 O4 119.1(2) . . ?
O5 K2 O6 60.26(19) . . ?
O5 K2 Si8 91.49(15) . . ?
O6 K2 O1 106.67(18) . . ?
O6 K2 Si8 94.25(13) . . ?
C3 C1 H1 119.7 . . ?
C6 C1 H1 119.7 . . ?
C6 C1 C3 120.6(9) . . ?
C4 C2 H2 120.2 . . ?
C5 C2 H2 120.2 . . ?
C5 C2 C4 119.6(9) . . ?
C1 C3 C14 120.0(8) . . ?
C4 C3 C1 119.6(8) . . ?
C4 C3 C14 120.3(7) . . ?
C2 C4 H4 120.1 . . ?
C3 C4 C2 119.8(8) . . ?
C3 C4 H4 120.1 . . ?
C2 C5 H5 119.8 . . ?
C6 C5 C2 120.4(8) . . ?
C6 C5 H5 119.8 . . ?
C1 C6 H6 120.0 . . ?
C5 C6 C1 120.0(9) . . ?
C5 C6 H6 120.0 . . ?
C8 C7 C9 117.7(8) . . ?
C8 C7 C13 120.6(8) . . ?
C9 C7 C13 121.7(8) . . ?
C7 C8 H8 119.4 . . ?
C12 C8 C7 121.2(9) . . ?
C12 C8 H8 119.4 . . ?
C7 C9 H9 119.3 . . ?
C10 C9 C7 121.5(8) . . ?
C10 C9 H9 119.3 . . ?
C9 C10 H10 120.0 . . ?
C9 C10 C11 119.9(9) . . ?
C11 C10 H10 120.0 . . ?
C10 C11 H11 120.2 . . ?
C12 C11 C10 119.6(9) . . ?
C12 C11 H11 120.2 . . ?
C8 C12 C11 120.0(9) . . ?
C8 C12 H12 120.0 . . ?
C11 C12 H12 120.0 . . ?
C7 C13 C14 118.0(7) . . ?
C15 C13 C7 124.5(8) . . ?
C15 C13 C14 117.5(8) . . ?
C3 C14 C13 117.0(7) . . ?
C16 C14 C3 125.5(8) . . ?
C16 C14 C13 117.3(8) . . ?
Si5 C15 Si1 127.7(5) . . ?
C13 C15 Si1 128.3(6) . . ?
C13 C15 Si5 104.0(6) . . ?
Si5 C16 Si9 126.7(5) . . ?
C14 C16 Si5 104.8(6) . . ?
C14 C16 Si9 128.4(7) . . ?
Si9 C17 H17A 109.5 . . ?
Si9 C17 H17B 109.5 . . ?
Si9 C17 H17C 109.5 . . ?
H17A C17 H17B 109.5 . . ?
H17A C17 H17C 109.5 . . ?
H17B C17 H17C 109.5 . . ?
Si9 C18 H18A 109.5 . . ?
Si9 C18 H18B 109.5 . . ?
Si9 C18 H18C 109.5 . . ?
H18A C18 H18B 109.5 . . ?
H18A C18 H18C 109.5 . . ?
H18B C18 H18C 109.5 . . ?
Si7 C19 H19A 109.5 . . ?
Si7 C19 H19B 109.5 . . ?
Si7 C19 H19C 109.5 . . ?
H19A C19 H19B 109.5 . . ?
H19A C19 H19C 109.5 . . ?
H19B C19 H19C 109.5 . . ?
Si7 C20 H20A 109.5 . . ?
Si7 C20 H20B 109.5 . . ?
Si7 C20 H20C 109.5 . . ?
H20A C20 H20B 109.5 . . ?
H20A C20 H20C 109.5 . . ?
H20B C20 H20C 109.5 . . ?
Si10 C21 H21A 109.5 . . ?
Si10 C21 H21B 109.5 . . ?
Si10 C21 H21C 109.5 . . ?
H21A C21 H21B 109.5 . . ?
H21A C21 H21C 109.5 . . ?
H21B C21 H21C 109.5 . . ?
Si10 C22 H22A 109.5 . . ?
Si10 C22 H22B 109.5 . . ?
Si10 C22 H22C 109.5 . . ?
H22A C22 H22B 109.5 . . ?
H22A C22 H22C 109.5 . . ?
H22B C22 H22C 109.5 . . ?
Si1 C23 H23A 109.5 . . ?
Si1 C23 H23B 109.5 . . ?
Si1 C23 H23C 109.5 . . ?
H23A C23 H23B 109.5 . . ?
H23A C23 H23C 109.5 . . ?
H23B C23 H23C 109.5 . . ?
Si1 C24 H24A 109.5 . . ?
Si1 C24 H24B 109.5 . . ?
Si1 C24 H24C 109.5 . . ?
H24A C24 H24B 109.5 . . ?
H24A C24 H24C 109.5 . . ?
H24B C24 H24C 109.5 . . ?
Si7 C25 H25A 109.5 . . ?
Si7 C25 H25B 109.5 . . ?
Si7 C25 H25C 109.5 . . ?
H25A C25 H25B 109.5 . . ?
H25A C25 H25C 109.5 . . ?
H25B C25 H25C 109.5 . . ?
Si10 C26 H26A 109.5 . . ?
Si10 C26 H26B 109.5 . . ?
Si10 C26 H26C 109.5 . . ?
H26A C26 H26B 109.5 . . ?
H26A C26 H26C 109.5 . . ?
H26B C26 H26C 109.5 . . ?
Si5 C27 H27A 109.5 . . ?
Si5 C27 H27B 109.5 . . ?
Si5 C27 H27C 109.5 . . ?
H27A C27 H27B 109.5 . . ?
H27A C27 H27C 109.5 . . ?
H27B C27 H27C 109.5 . . ?
Si4 C28 H28A 109.5 . . ?
Si4 C28 H28B 109.5 . . ?
Si4 C28 H28C 109.5 . . ?
H28A C28 H28B 109.5 . . ?
H28A C28 H28C 109.5 . . ?
H28B C28 H28C 109.5 . . ?
Si3 C29 H29A 109.5 . . ?
Si3 C29 H29B 109.5 . . ?
Si3 C29 H29C 109.5 . . ?
H29A C29 H29B 109.5 . . ?
H29A C29 H29C 109.5 . . ?
H29B C29 H29C 109.5 . . ?
Si3 C30 H30A 109.5 . . ?
Si3 C30 H30B 109.5 . . ?
Si3 C30 H30C 109.5 . . ?
H30A C30 H30B 109.5 . . ?
H30A C30 H30C 109.5 . . ?
H30B C30 H30C 109.5 . . ?
Si3 C31 H31A 109.5 . . ?
Si3 C31 H31B 109.5 . . ?
Si3 C31 H31C 109.5 . . ?
H31A C31 H31B 109.5 . . ?
H31A C31 H31C 109.5 . . ?
H31B C31 H31C 109.5 . . ?
Si5 C32 H32A 109.5 . . ?
Si5 C32 H32B 109.5 . . ?
Si5 C32 H32C 109.5 . . ?
H32A C32 H32B 109.5 . . ?
H32A C32 H32C 109.5 . . ?
H32B C32 H32C 109.5 . . ?
Si4 C33 H33A 109.5 . . ?
Si4 C33 H33B 109.5 . . ?
Si4 C33 H33C 109.5 . . ?
H33A C33 H33B 109.5 . . ?
H33A C33 H33C 109.5 . . ?
H33B C33 H33C 109.5 . . ?
O1 C34 H34A 109.1 . . ?
O1 C34 H34B 109.1 . . ?
O1 C34 C35 112.5(8) . . ?
H34A C34 H34B 107.8 . . ?
C35 C34 H34A 109.1 . . ?
C35 C34 H34B 109.1 . . ?
O2 C35 C34 112.0(8) . . ?
O2 C35 H35A 109.2 . . ?
O2 C35 H35B 109.2 . . ?
C34 C35 H35A 109.2 . . ?
C34 C35 H35B 109.2 . . ?
H35A C35 H35B 107.9 . . ?
O2 C36 H36A 110.0 . . ?
O2 C36 H36B 110.0 . . ?
O2 C36 C37 108.5(8) . . ?
H36A C36 H36B 108.4 . . ?
C37 C36 H36A 110.0 . . ?
C37 C36 H36B 110.0 . . ?
O3 C37 C36 110.6(8) . . ?
O3 C37 H37A 109.5 . . ?
O3 C37 H37B 109.5 . . ?
C36 C37 H37A 109.5 . . ?
C36 C37 H37B 109.5 . . ?
H37A C37 H37B 108.1 . . ?
O3 C38 H38A 109.7 . . ?
O3 C38 H38B 109.7 . . ?
O3 C38 C39 110.0(7) . . ?
H38A C38 H38B 108.2 . . ?
C39 C38 H38A 109.7 . . ?
C39 C38 H38B 109.7 . . ?
O4 C39 C38 108.6(8) . . ?
O4 C39 H39A 110.0 . . ?
O4 C39 H39B 110.0 . . ?
C38 C39 H39A 110.0 . . ?
C38 C39 H39B 110.0 . . ?
H39A C39 H39B 108.3 . . ?
O5 C40 H40A 109.6 . . ?
O5 C40 H40B 109.6 . . ?
O5 C40 C41 110.2(7) . . ?
H40A C40 H40B 108.1 . . ?
C41 C40 H40A 109.6 . . ?
C41 C40 H40B 109.6 . . ?
O1 C41 C40 109.0(8) . . ?
O1 C41 H41A 109.9 . . ?
O1 C41 H41B 109.9 . . ?
C40 C41 H41A 109.9 . . ?
C40 C41 H41B 109.9 . . ?
H41A C41 H41B 108.3 . . ?
O5 C42 H42A 110.0 . . ?
O5 C42 H42B 110.0 . . ?
O5 C42 C43 108.6(7) . . ?
H42A C42 H42B 108.3 . . ?
C43 C42 H42A 110.0 . . ?
C43 C42 H42B 110.0 . . ?
O6 C43 C42 109.9(7) . . ?
O6 C43 H43A 109.7 . . ?
O6 C43 H43B 109.7 . . ?
C42 C43 H43A 109.7 . . ?
C42 C43 H43B 109.7 . . ?
H43A C43 H43B 108.2 . . ?
O6 C44 H44A 110.2 . . ?
O6 C44 H44B 110.2 . . ?
O6 C44 C45 107.6(8) . . ?
H44A C44 H44B 108.5 . . ?
C45 C44 H44A 110.2 . . ?
C45 C44 H44B 110.2 . . ?
O4 C45 C44 108.2(7) . . ?
O4 C45 H45A 110.1 . . ?
O4 C45 H45B 110.1 . . ?
C44 C45 H45A 110.1 . . ?
C44 C45 H45B 110.1 . . ?
H45A C45 H45B 108.4 . . ?
Si4 C46 H46A 109.5 . . ?
Si4 C46 H46B 109.5 . . ?
Si4 C46 H46C 109.5 . . ?
H46A C46 H46B 109.5 . . ?
H46A C46 H46C 109.5 . . ?
H46B C46 H46C 109.5 . . ?

loop_
_geom_bond_atom_site_label_1
_geom_bond_atom_site_label_2
_geom_bond_distance
_geom_bond_site_symmetry_2
_geom_bond_publ_flag
O7 C51 1.40(3) . ?
O7 C49 1.46(3) . ?
O7 K1 2.871(17) . ?
O8 C50 1.43(3) . ?
O8 C70 1.44(3) . ?
O8 K1 2.792(13) . ?
O9 C56 1.40(3) . ?
O9 C69 1.46(3) . ?
O9 K1 2.795(17) . ?
O10 C54 1.40(2) . ?
O10 C55 1.36(3) . ?
O10 K1 2.899(16) . ?
O11 C47 1.4399(11) . ?
O11 C53 1.36(3) . ?
O11 K1 2.946(16) . ?
O12 C48 1.4400(12) . ?
O12 C52 1.42(3) . ?
O12 K1 2.961(16) . ?
C48 H48A 0.9900 . ?
C48 H48B 0.9900 . ?
C48 C47 1.5000(11) . ?
C47 H47A 0.9900 . ?
C47 H47B 0.9900 . ?
C50 H50A 0.9900 . ?
C50 H50B 0.9900 . ?
C50 C49 1.36(4) . ?
C52 H52A 0.9900 . ?
C52 H52B 0.9900 . ?
C52 C51 1.48(3) . ?
C51 H51A 0.9900 . ?
C51 H51B 0.9900 . ?
C54 H54A 0.9900 . ?
C54 H54B 0.9900 . ?
C54 C53 1.50(3) . ?
C53 H53A 0.9900 . ?
C53 H53B 0.9900 . ?
C55 H55A 0.9900 . ?
C55 H55B 0.9900 . ?
C55 C56 1.52(3) . ?
C56 H56A 0.9900 . ?
C56 H56B 0.9900 . ?
C49 H49A 0.9900 . ?
C49 H49B 0.9900 . ?
C70 H70A 0.9900 . ?
C70 H70B 0.9900 . ?
C70 C69 1.48(4) . ?
C69 H69A 0.9900 . ?
C69 H69B 0.9900 . ?
O13 C65 1.33(3) . ?
O13 C63 1.43(3) . ?
O13 K1 2.966(18) . ?
O14 C61 1.42(3) . ?
O14 C66 1.41(3) . ?
O14 K1 2.917(18) . ?
O15 C57 1.4400(12) . ?
O15 C64 1.50(3) . ?
O15 K1 2.942(19) . ?
O16 C58 1.4400(12) . ?
O16 C68 1.4400(12) . ?
O16 K1 2.709(18) . ?
O17 C60 1.48(6) . ?
O17 C67 1.4401(12) . ?
O17 K1 2.676(19) . ?
O18 C62 1.34(4) . ?
O18 C59 1.44(4) . ?
O18 K1 2.64(2) . ?
C62 H62A 0.9900 . ?
C62 H62B 0.9900 . ?
C62 C61 1.52(4) . ?
C58 H58A 0.9900 . ?
C58 H58B 0.9900 . ?
C58 C57 1.5000(12) . ?
C59 H59A 0.9900 . ?
C59 H59B 0.9900 . ?
C59 C60 1.51(6) . ?
C57 H57A 0.9900 . ?
C57 H57B 0.9900 . ?
C60 H60A 0.9900 . ?
C60 H60B 0.9900 . ?
C61 H61A 0.9900 . ?
C61 H61B 0.9900 . ?
C65 H65A 0.9900 . ?
C65 H65B 0.9900 . ?
C65 C66 1.50(4) . ?
C63 H63A 0.9900 . ?
C63 H63B 0.9900 . ?
C63 C64 1.38(3) . ?
C66 H66A 0.9900 . ?
C66 H66B 0.9900 . ?
C68 H68A 0.9900 . ?
C68 H68B 0.9900 . ?
C68 C67 1.5000(11) . ?
C67 H67A 0.9900 . ?
C67 H67B 0.9900 . ?
C64 H64A 0.9900 . ?
C64 H64B 0.9900 . ?
O1 K2 2.919(7) . ?
O1 C34 1.412(12) . ?
O1 C41 1.399(12) . ?
O2 K2 2.773(7) . ?
O2 C35 1.416(12) . ?
O2 C36 1.448(11) . ?
O3 K2 2.794(7) . ?
O3 C37 1.420(11) . ?
O3 C38 1.404(11) . ?
O4 K2 2.799(7) . ?
O4 C39 1.418(11) . ?
O4 C45 1.414(11) . ?
O5 K2 2.715(6) . ?
O5 C40 1.428(11) . ?
O5 C42 1.422(11) . ?
O6 K2 2.864(7) . ?
O6 C43 1.408(10) . ?
O6 C44 1.423(11) . ?
Si1 Si2 2.358(3) . ?
Si1 C15 1.875(8) . ?
Si1 C23 1.911(9) . ?
Si1 C24 1.882(9) . ?
Si2 Si3 2.338(4) . ?
Si2 Si4 2.345(4) . ?
Si2 K1 3.467(3) . ?
Si3 C29 1.897(11) . ?
Si3 C30 1.880(11) . ?
Si3 C31 1.882(12) . ?
Si4 C28 1.879(10) . ?
Si4 C33 1.916(11) . ?
Si4 C46 1.879(12) . ?
Si5 C15 1.874(8) . ?
Si5 C16 1.877(9) . ?
Si5 C27 1.858(10) . ?
Si5 C32 1.875(11) . ?
Si7 Si8 2.340(3) . ?
Si7 C19 1.879(9) . ?
Si7 C20 1.885(9) . ?
Si7 C25 1.891(9) . ?
Si8 Si9 2.366(3) . ?
Si8 Si10 2.337(3) . ?
Si8 K2 3.516(3) . ?
Si9 C16 1.883(9) . ?
Si9 C17 1.897(8) . ?
Si9 C18 1.908(9) . ?
Si10 C21 1.900(8) . ?
Si10 C22 1.879(9) . ?
Si10 C26 1.891(10) . ?
C1 H1 0.9500 . ?
C1 C3 1.390(12) . ?
C1 C6 1.385(13) . ?
C2 H2 0.9500 . ?
C2 C4 1.416(12) . ?
C2 C5 1.380(13) . ?
C3 C4 1.361(12) . ?
C3 C14 1.519(12) . ?
C4 H4 0.9500 . ?
C5 H5 0.9500 . ?
C5 C6 1.361(14) . ?
C6 H6 0.9500 . ?
C7 C8 1.390(12) . ?
C7 C9 1.398(13) . ?
C7 C13 1.487(13) . ?
C8 H8 0.9500 . ?
C8 C12 1.380(14) . ?
C9 H9 0.9500 . ?
C9 C10 1.374(13) . ?
C10 H10 0.9500 . ?
C10 C11 1.385(14) . ?
C11 H11 0.9500 . ?
C11 C12 1.384(15) . ?
C12 H12 0.9500 . ?
C13 C14 1.542(12) . ?
C13 C15 1.365(12) . ?
C14 C16 1.342(12) . ?
C17 H17A 0.9800 . ?
C17 H17B 0.9800 . ?
C17 H17C 0.9800 . ?
C18 H18A 0.9800 . ?
C18 H18B 0.9800 . ?
C18 H18C 0.9800 . ?
C19 H19A 0.9800 . ?
C19 H19B 0.9800 . ?
C19 H19C 0.9800 . ?
C20 H20A 0.9800 . ?
C20 H20B 0.9800 . ?
C20 H20C 0.9800 . ?
C21 H21A 0.9800 . ?
C21 H21B 0.9800 . ?
C21 H21C 0.9800 . ?
C22 H22A 0.9800 . ?
C22 H22B 0.9800 . ?
C22 H22C 0.9800 . ?
C23 H23A 0.9800 . ?
C23 H23B 0.9800 . ?
C23 H23C 0.9800 . ?
C24 H24A 0.9800 . ?
C24 H24B 0.9800 . ?
C24 H24C 0.9800 . ?
C25 H25A 0.9800 . ?
C25 H25B 0.9800 . ?
C25 H25C 0.9800 . ?
C26 H26A 0.9800 . ?
C26 H26B 0.9800 . ?
C26 H26C 0.9800 . ?
C27 H27A 0.9800 . ?
C27 H27B 0.9800 . ?
C27 H27C 0.9800 . ?
C28 H28A 0.9800 . ?
C28 H28B 0.9800 . ?
C28 H28C 0.9800 . ?
C29 H29A 0.9800 . ?
C29 H29B 0.9800 . ?
C29 H29C 0.9800 . ?
C30 H30A 0.9800 . ?
C30 H30B 0.9800 . ?
C30 H30C 0.9800 . ?
C31 H31A 0.9800 . ?
C31 H31B 0.9800 . ?
C31 H31C 0.9800 . ?
C32 H32A 0.9800 . ?
C32 H32B 0.9800 . ?
C32 H32C 0.9800 . ?
C33 H33A 0.9800 . ?
C33 H33B 0.9800 . ?
C33 H33C 0.9800 . ?
C34 H34A 0.9900 . ?
C34 H34B 0.9900 . ?
C34 C35 1.523(14) . ?
C35 H35A 0.9900 . ?
C35 H35B 0.9900 . ?
C36 H36A 0.9900 . ?
C36 H36B 0.9900 . ?
C36 C37 1.482(14) . ?
C37 H37A 0.9900 . ?
C37 H37B 0.9900 . ?
C38 H38A 0.9900 . ?
C38 H38B 0.9900 . ?
C38 C39 1.503(13) . ?
C39 H39A 0.9900 . ?
C39 H39B 0.9900 . ?
C40 H40A 0.9900 . ?
C40 H40B 0.9900 . ?
C40 C41 1.479(15) . ?
C41 H41A 0.9900 . ?
C41 H41B 0.9900 . ?
C42 H42A 0.9900 . ?
C42 H42B 0.9900 . ?
C42 C43 1.490(13) . ?
C43 H43A 0.9900 . ?
C43 H43B 0.9900 . ?
C44 H44A 0.9900 . ?
C44 H44B 0.9900 . ?
C44 C45 1.486(13) . ?
C45 H45A 0.9900 . ?
C45 H45B 0.9900 . ?
C46 H46A 0.9800 . ?
C46 H46B 0.9800 . ?
C46 H46C 0.9800 . ?

loop_
_geom_torsion_atom_site_label_1
_geom_torsion_atom_site_label_2
_geom_torsion_atom_site_label_3
_geom_torsion_atom_site_label_4
_geom_torsion
_geom_torsion_site_symmetry_1
_geom_torsion_site_symmetry_2
_geom_torsion_site_symmetry_3
_geom_torsion_site_symmetry_4
_geom_torsion_publ_flag
O8 C50 C49 O7 68(3) . . . . ?
O8 C70 C69 O9 -36(3) . . . . ?
O10 C54 C53 O11 -63(2) . . . . ?
O10 C55 C56 O9 59(3) . . . . ?
O12 C48 C47 O11 -99(2) . . . . ?
O12 C52 C51 O7 73(2) . . . . ?
C48 O12 C52 C51 -156.1(18) . . . . ?
C47 O11 C53 C54 -71(3) . . . . ?
C50 O8 C70 C69 164(3) . . . . ?
C52 O12 C48 C47 -161.1(15) . . . . ?
C51 O7 C49 C50 72(3) . . . . ?
C54 O10 C55 C56 179.4(18) . . . . ?
C53 O11 C47 C48 -166.7(17) . . . . ?
C55 O10 C54 C53 -177(2) . . . . ?
C56 O9 C69 C70 169(2) . . . . ?
C49 O7 C51 C52 174(2) . . . . ?
C70 O8 C50 C49 175(2) . . . . ?
C69 O9 C56 C55 157(2) . . . . ?
O13 C65 C66 O14 93(2) . . . . ?
O13 C63 C64 O15 -62(2) . . . . ?
O16 C58 C57 O15 -57(3) . . . . ?
O16 C68 C67 O17 29(5) . . . . ?
O18 C62 C61 O14 50(4) . . . . ?
O18 C59 C60 O17 -59(4) . . . . ?
C62 O18 C59 C60 -168(3) . . . . ?
C58 O16 C68 C67 -169(4) . . . . ?
C59 O18 C62 C61 176(2) . . . . ?
C57 O15 C64 C63 -177(2) . . . . ?
C60 O17 C67 C68 -160(2) . . . . ?
C61 O14 C66 C65 170(2) . . . . ?
C65 O13 C63 C64 161(2) . . . . ?
C63 O13 C65 C66 165(2) . . . . ?
C66 O14 C61 C62 79(3) . . . . ?
C68 O16 C58 C57 175(2) . . . . ?
C67 O17 C60 C59 -147(2) . . . . ?
C64 O15 C57 C58 -84(3) . . . . ?
O1 C34 C35 O2 -61.8(11) . . . . ?
O2 C36 C37 O3 -64.4(9) . . . . ?
O3 C38 C39 O4 64.6(9) . . . . ?
O5 C40 C41 O1 -60.7(10) . . . . ?
O5 C42 C43 O6 63.6(9) . . . . ?
O6 C44 C45 O4 -70.4(9) . . . . ?
Si2 Si1 C15 Si5 88.6(5) . . . . ?
Si2 Si1 C15 C13 -89.8(7) . . . . ?
Si8 Si9 C16 Si5 103.5(5) . . . . ?
Si8 Si9 C16 C14 -81.2(8) . . . . ?
K1 O7 C51 C52 -63(2) . . . . ?
K1 O7 C49 C50 -52(2) . . . . ?
K1 O8 C50 C49 -45(3) . . . . ?
K1 O8 C70 C69 25(3) . . . . ?
K1 O9 C56 C55 -59(2) . . . . ?
K1 O9 C69 C70 30(3) . . . . ?
K1 O10 C54 C53 31.1(19) . . . . ?
K1 O10 C55 C56 -28(3) . . . . ?
K1 O11 C47 C48 63.8(15) . . . . ?
K1 O11 C53 C54 60.5(18) . . . . ?
K1 O12 C48 C47 78.8(16) . . . . ?
K1 O12 C52 C51 -44.2(17) . . . . ?
K1 O13 C65 C66 -67(3) . . . . ?
K1 O13 C63 C64 42(2) . . . . ?
K1 O14 C61 C62 -49(3) . . . . ?
K1 O14 C66 C65 -64.4(17) . . . . ?
K1 O15 C57 C58 48(2) . . . . ?
K1 O15 C64 C63 54(2) . . . . ?
K1 O16 C58 C57 36(2) . . . . ?
K1 O16 C68 C67 -25(5) . . . . ?
K1 O17 C60 C59 61(3) . . . . ?
K1 O17 C67 C68 -19(2) . . . . ?
K1 O18 C62 C61 -23(4) . . . . ?
K1 O18 C59 C60 29(4) . . . . ?
K2 O1 C34 C35 36.7(9) . . . . ?
K2 O1 C41 C40 61.0(8) . . . . ?
K2 O2 C35 C34 52.5(9) . . . . ?
K2 O2 C36 C37 38.3(8) . . . . ?
K2 O3 C37 C36 57.0(8) . . . . ?
K2 O3 C38 C39 -49.3(8) . . . . ?
K2 O4 C39 C38 -46.9(8) . . . . ?
K2 O4 C45 C44 34.9(9) . . . . ?
K2 O5 C40 C41 27.2(10) . . . . ?
K2 O5 C42 C43 -14.9(8) . . . . ?
K2 O6 C43 C42 -72.4(7) . . . . ?
K2 O6 C44 C45 66.6(7) . . . . ?
C1 C3 C4 C2 -2.2(12) . . . . ?
C1 C3 C14 C13 55.8(10) . . . . ?
C1 C3 C14 C16 -120.1(10) . . . . ?
C2 C5 C6 C1 -0.2(14) . . . . ?
C3 C1 C6 C5 0.3(14) . . . . ?
C3 C14 C16 Si5 171.6(6) . . . . ?
C3 C14 C16 Si9 -4.5(12) . . . . ?
C4 C2 C5 C6 -1.1(13) . . . . ?
C4 C3 C14 C13 -126.3(8) . . . . ?
C4 C3 C14 C16 57.8(11) . . . . ?
C5 C2 C4 C3 2.3(12) . . . . ?
C6 C1 C3 C4 0.9(13) . . . . ?
C6 C1 C3 C14 178.8(8) . . . . ?
C7 C8 C12 C11 3.3(14) . . . . ?
C7 C9 C10 C11 -0.3(13) . . . . ?
C7 C13 C14 C3 5.5(10) . . . . ?
C7 C13 C14 C16 -178.3(7) . . . . ?
C7 C13 C15 Si1 1.1(12) . . . . ?
C7 C13 C15 Si5 -177.6(7) . . . . ?
C8 C7 C9 C10 0.3(12) . . . . ?
C8 C7 C13 C14 -126.8(8) . . . . ?
C8 C7 C13 C15 54.6(11) . . . . ?
C9 C7 C8 C12 -1.8(12) . . . . ?
C9 C7 C13 C14 52.4(10) . . . . ?
C9 C7 C13 C15 -126.2(9) . . . . ?
C9 C10 C11 C12 1.8(14) . . . . ?
C10 C11 C12 C8 -3.3(14) . . . . ?
C13 C7 C8 C12 177.5(8) . . . . ?
C13 C7 C9 C10 -179.0(8) . . . . ?
C13 C14 C16 Si5 -4.3(8) . . . . ?
C13 C14 C16 Si9 179.5(6) . . . . ?
C14 C3 C4 C2 179.9(7) . . . . ?
C14 C13 C15 Si1 -177.5(6) . . . . ?
C14 C13 C15 Si5 3.8(8) . . . . ?
C15 Si5 C16 Si9 -178.3(5) . . . . ?
C15 Si5 C16 C14 5.5(6) . . . . ?
C15 C13 C14 C3 -175.8(7) . . . . ?
C15 C13 C14 C16 0.4(11) . . . . ?
C16 Si5 C15 Si1 176.0(5) . . . . ?
C16 Si5 C15 C13 -5.2(6) . . . . ?
C17 Si9 C16 Si5 -129.1(5) . . . . ?
C17 Si9 C16 C14 46.2(8) . . . . ?
C18 Si9 C16 Si5 -20.5(6) . . . . ?
C18 Si9 C16 C14 154.8(7) . . . . ?
C23 Si1 C15 Si5 -143.4(5) . . . . ?
C23 Si1 C15 C13 38.2(8) . . . . ?
C24 Si1 C15 Si5 -36.3(6) . . . . ?
C24 Si1 C15 C13 145.2(7) . . . . ?
C27 Si5 C15 Si1 55.9(7) . . . . ?
C27 Si5 C15 C13 -125.3(6) . . . . ?
C27 Si5 C16 Si9 -56.7(7) . . . . ?
C27 Si5 C16 C14 127.1(6) . . . . ?
C32 Si5 C15 Si1 -66.8(7) . . . . ?
C32 Si5 C15 C13 111.9(7) . . . . ?
C32 Si5 C16 Si9 66.3(7) . . . . ?
C32 Si5 C16 C14 -109.9(7) . . . . ?
C34 O1 C41 C40 -174.0(7) . . . . ?
C35 O2 C36 C37 171.3(7) . . . . ?
C36 O2 C35 C34 -82.0(10) . . . . ?
C37 O3 C38 C39 -176.9(7) . . . . ?
C38 O3 C37 C36 -173.5(8) . . . . ?
C39 O4 C45 C44 172.5(7) . . . . ?
C40 O5 C42 C43 -170.2(7) . . . . ?
C41 O1 C34 C35 -85.5(10) . . . . ?
C42 O5 C40 C41 -178.3(8) . . . . ?
C43 O6 C44 C45 173.3(7) . . . . ?
C44 O6 C43 C42 176.7(7) . . . . ?
C45 O4 C39 C38 174.5(7) . . . . ?
